data_1545418
loop_
_publ_author_name
'Fedotov, Stanislav S.'
'Kabanov, Artem A.'
'Kabanova, Natalia A.'
'Blatov, Vladislav A.'
'Zhugayevych, Andriy'
'Abakumov, Artem M.'
'Khasanova, Nellie R.'
'Antipov, Evgeny V.'

_publ_section_title
;
 Crystal Structure and Li-Ion Transport in Li2CoPO4F High-Voltage Cathode
 Material for Li-Ion Batteries
;
_journal_issue 6
_journal_name_full 'The Journal of Physical Chemistry C'
_journal_page_first 3194
_journal_paper_doi 10.1021/acs.jpcc.6b11027
_journal_volume 121
_journal_year 2017
_chemical_formula_sum 'Co F Li2 O4 P'
_chemical_formula_weight 186.8
_space_group_IT_number 62
_symmetry_cell_setting orthorhombic
_symmetry_Int_Tables_number 62
_symmetry_space_group_name_Hall '-P 2ac 2n'
_symmetry_space_group_name_H-M 'P n m a'
_cell_angle_alpha 90
_cell_angle_beta 90
_cell_angle_gamma 90
_cell_formula_units_Z 8
_cell_length_a 10.45280(17)
_cell_length_b 6.38673(10)
_cell_length_c 10.87638(19)
_cell_measurement_temperature 293
_cell_volume 726.10(2)
_computing_structure_refinement '(Jana2006; Petricek, Dusek & Palatinus, 2006)'
_diffrn_ambient_temperature 293
_diffrn_measurement_device HRPT
_diffrn_radiation_probe neutron
_diffrn_radiation_type neutrons
_diffrn_radiation_wavelength 1.494
_exptl_absorpt_coefficient_mu 0.163
_exptl_crystal_density_diffrn 3.4173
_exptl_crystal_F_000 224
_pd_char_colour pink
_pd_meas_2theta_range_inc 0.05
_pd_meas_2theta_range_max 164.700
_pd_meas_2theta_range_min 3.750
_pd_meas_number_of_points 3220
_pd_proc_2theta_range_inc 0.05
_pd_proc_2theta_range_max 164.7
_pd_proc_2theta_range_min 6.75
_pd_proc_ls_background_function '8 Legendre polynoms'
_pd_proc_ls_pref_orient_corr none
_pd_proc_ls_profile_function Pseudo-Voigt
_pd_proc_ls_prof_R_factor 0.0257
_pd_proc_ls_prof_wR_expected 0.0176
_pd_proc_ls_prof_wR_factor 0.0321
_refine_ls_goodness_of_fit_all 1.82
_refine_ls_number_constraints 7
_refine_ls_number_parameters 65
_refine_ls_number_restraints 0
_refine_ls_R_factor_all 0.0145
_refine_ls_R_factor_gt 0.0145
_refine_ls_shift/su_max 0.0395
_refine_ls_shift/su_mean 0.0110
_refine_ls_weighting_scheme sigma
_refine_ls_wR_factor_all 0.0186
_refine_ls_wR_factor_gt 0.0186
_cod_data_source_file jp6b11027_si_002.cif
_cod_data_source_block I
_cod_original_sg_symbol_Hall '-P -2xabc;-2yb'
_cod_original_formula_sum 'Co1 F1 Li2 O4 P1'
_cod_database_code 1545418

loop_
_space_group_symop_id
_space_group_symop_operation_xyz
1 x,y,z
2 -x+1/2,-y,z+1/2
3 -x,y+1/2,-z
4 x+1/2,-y+1/2,-z+1/2
5 -x,-y,-z
6 x+1/2,y,-z+1/2
7 x,-y+1/2,z
8 -x+1/2,y+1/2,z+1/2

loop_
_atom_site_label
_atom_site_type_symbol
_atom_site_fract_x
_atom_site_fract_y
_atom_site_fract_z
_atom_site_adp_type
_atom_site_U_iso_or_equiv
_atom_site_site_symmetry_multiplicity
_atom_site_occupancy
_atom_site_calc_flag
Li1 Li 0.7590(8) 0.9845(11) 0.6627(7) Uiso 0.0286(16) 8 1 d
Li2 Li 0.9719(9) 0.75 0.7244(8) Uiso 0.0170(18) 4 1 d
Li3 Li 0.2671(9) 0.25 0.5822(8) Uiso 0.014(2) 4 1 d
Co1 Co 0 0 0 Uiso 0.0104(12) 4 1 d
Co2 Co 0 0 0.5 Uiso 0.0096(12) 4 1 d
P1 P 0.7559(3) 0.75 0.9206(2) Uiso 0.0065(5) 4 1 d
P2 P 0.0222(3) 0.25 0.7424(3) Uiso 0.0068(6) 4 1 d
O1 O 0.81047(17) 0.9462(3) 0.98357(15) Uiso 0.0081(3) 8 1 d
O2 O 0.6102(3) 0.75 0.9433(2) Uiso 0.0093(5) 4 1 d
O3 O 0.7835(3) 0.75 0.7841(2) Uiso 0.0101(6) 4 1 d
O4 O -0.03323(16) 0.4457(3) 0.67965(17) Uiso 0.0100(4) 8 1 d
O5 O 0.1696(3) 0.25 0.7432(3) Uiso 0.0125(5) 4 1 d
O6 O -0.0263(3) 0.25 0.8792(2) Uiso 0.0059(5) 4 1 d
F1 F 0.0580(3) 0.75 0.8796(3) Uiso 0.0112(6) 4 1 d
F2 F 0.8650(3) 0.75 0.5331(3) Uiso 0.0104(5) 4 1 d

loop_
_atom_type_symbol
_atom_type_scat_length_neutron
_atom_type_scat_source
Co 2.490 International_Tables_Vol_C
F 5.654 International_Tables_Vol_C
Li -1.900 International_Tables_Vol_C
O 5.803 International_Tables_Vol_C
P 5.130 International_Tables_Vol_C

loop_
_geom_bond_atom_site_label_1
_geom_bond_atom_site_label_2
_geom_bond_site_symmetry_2
_geom_bond_distance
Li1 O1 2_674 2.126(8)
Li1 O3 . 2.013(8)
Li1 O4 7_665 2.225(8)
Li1 O5 4_566 2.190(7)
Li1 F2 . 2.336(8)
Li2 O2 4_566 2.327(10)
Li2 O3 . 2.073(10)
Li2 O4 1_655 2.004(3)
Li2 O4 7_665 2.004(3)
Li2 F1 1_655 1.913(10)
Li2 F2 . 2.361(10)
Li3 O1 4_466 2.117(4)
Li3 O1 6_446 2.117(4)
Li3 O5 . 2.026(9)
Li3 O6 4_556 2.199(10)
Li3 F2 3_646 1.866(10)
Co1 O1 1_444 2.0186(18)
Co1 O1 5_666 2.0186(18)
Co1 O6 1_554 2.0857(15)
Co1 O6 3_546 2.0857(15)
Co1 F1 1_544 2.152(2)
Co1 F1 3_546 2.152(2)
Co2 O2 2_564 2.0630(17)
Co2 O2 4_456 2.0630(17)
Co2 O4 3_546 2.0147(18)
Co2 O4 7_555 2.0147(18)
Co2 F2 1_445 2.1610(19)
Co2 F2 3_646 2.1610(19)
P1 O1 . 1.538(2)
P1 O1 7_565 1.538(2)
P1 O2 . 1.543(4)
P1 O3 . 1.513(4)
P2 O4 . 1.537(3)
P2 O4 7_555 1.537(3)
P2 O5 . 1.541(4)
P2 O6 . 1.573(4)
O1 O2 . 2.479(3)
O4 O4 7_555 2.499(3)
